data_7100250
loop_
_publ_author_name
'J. Veciana'
'Neus Domingo'
'Daniel Maspoch'
'Nans Roques'
'Concepcio Rovira'
'Daniel Ruiz-Molina'
'Javier Tejada'
'Klaus Wurst'

_publ_section_title
;
Hydrogen-bonded self-assemblies in a
polychlorotriphenylmethyl radical derivative substituted with six
meta-carboxylic acid groups
;
_journal_name_full 'Chemical Communications'
_journal_paper_doi 10.1039/b508952b
_journal_year 2005
_chemical_formula_sum 'C49 H54 Cl9 O18'
_chemical_formula_weight 1249.97
_space_group_IT_number 148
_symmetry_cell_setting trigonal
_symmetry_space_group_name_Hall '-R 3'
_symmetry_space_group_name_H-M 'R -3 :H'
_cell_angle_alpha 90.00
_cell_angle_beta 90.00
_cell_angle_gamma 120.00
_cell_formula_units_Z 6
_cell_length_a 24.9133(6)
_cell_length_b 24.9133(8)
_cell_length_c 15.0874(8)
_cell_measurement_temperature 233(2)
_cell_volume 8109.7(5)
_diffrn_ambient_temperature 233(2)
_exptl_crystal_density_diffrn 1.536
_cod_original_sg_symbol_H-M 'R -3'
_cod_database_code 7100250

loop_
_symmetry_equiv_pos_as_xyz
'x, y, z'
'-y, x-y, z'
'-x+y, -x, z'
'x+2/3, y+1/3, z+1/3'
'-y+2/3, x-y+1/3, z+1/3'
'-x+y+2/3, -x+1/3, z+1/3'
'x+1/3, y+2/3, z+2/3'
'-y+1/3, x-y+2/3, z+2/3'
'-x+y+1/3, -x+2/3, z+2/3'
'-x, -y, -z'
'y, -x+y, -z'
'x-y, x, -z'
'-x+2/3, -y+1/3, -z+1/3'
'y+2/3, -x+y+1/3, -z+1/3'
'x-y+2/3, x+1/3, -z+1/3'
'-x+1/3, -y+2/3, -z+2/3'
'y+1/3, -x+y+2/3, -z+2/3'
'x-y+1/3, x+2/3, -z+2/3'

loop_
_atom_site_label
_atom_site_type_symbol
_atom_site_fract_x
_atom_site_fract_y
_atom_site_fract_z
_atom_site_U_iso_or_equiv
_atom_site_adp_type
_atom_site_occupancy
_atom_site_symmetry_multiplicity
_atom_site_calc_flag
_atom_site_refinement_flags
_atom_site_disorder_assembly
_atom_site_disorder_group
O1 O 0.2320(3) 1.0375(4) 0.1167(4) 0.155(2) Uani 1 1 d . . .
O2 O 0.1596(3) 0.9604(4) 0.0426(4) 0.140(2) Uani 1 1 d D . .
H2O H 0.183(5) 0.980(5) -0.003(5) 0.21(5) Uiso 1 1 d D . .
O3 O 0.0618(3) 0.8230(2) 0.3897(3) 0.1138(16) Uani 1 1 d . . .
O4 O 0.1180(3) 0.9106(3) 0.4614(4) 0.138(2) Uani 1 1 d D . .
H4O H 0.111(5) 0.886(2) 0.507(3) 0.23(6) Uiso 1 1 d D . .
Cl1 Cl 0.09807(7) 1.04705(7) 0.10290(9) 0.0797(5) Uani 1 1 d . . .
Cl2 Cl -0.00928(6) 0.91248(6) 0.40013(8) 0.0720(5) Uani 1 1 d . . .
Cl3 Cl 0.18668(9) 0.91356(10) 0.25670(13) 0.1112(7) Uani 1 1 d . . .
C1 C 0.1816(4) 0.9951(4) 0.1101(5) 0.099(2) Uani 1 1 d . . .
C2 C 0.0871(3) 0.8777(4) 0.3939(4) 0.0868(18) Uani 1 1 d D . .
C3 C 0.0000 1.0000 0.2490(6) 0.066(2) Uani 1 3 d S . .
C4 C 0.1349(2) 0.9774(3) 0.1867(4) 0.0727(15) Uani 1 1 d . . .
C5 C 0.0929(2) 0.9978(2) 0.1876(3) 0.0605(12) Uani 1 1 d . . .
C6 C 0.0457(2) 0.9787(2) 0.2509(3) 0.0521(11) Uani 1 1 d . . .
C7 C 0.0447(2) 0.9376(2) 0.3159(3) 0.0572(12) Uani 1 1 d . . .
C8 C 0.0878(2) 0.9182(2) 0.3195(3) 0.0653(13) Uani 1 1 d . . .
C9 C 0.1329(3) 0.9383(3) 0.2538(4) 0.0725(15) Uani 1 1 d . . .
O5 O 0.2402(7) 0.9947(8) -0.0844(7) 0.312(8) Uani 1 1 d . . .
C13 C 0.2416(9) 1.0319(10) -0.1444(12) 0.285(11) Uani 1 1 d . . .
C12 C 0.2997(9) 1.0479(14) -0.1981(12) 0.313(14) Uani 1 1 d . . .
C11 C 0.3336(9) 1.0289(12) -0.1600(13) 0.264(9) Uani 1 1 d . . .
C10 C 0.3019(13) 0.9980(16) -0.0789(13) 0.41(2) Uani 1 1 d . . .
O6 O 0.1490(11) 0.8574(12) 0.5831(12) 0.242(9) Uiso 0.50 1 d PD A 1
C14 C 0.1769(17) 0.9024(14) 0.655(2) 0.34(2) Uiso 0.50 1 d PD A 1
C15 C 0.1593(13) 0.8639(14) 0.7345(14) 0.391(16) Uiso 0.50 1 d PD A 1
C16 C 0.0678(15) 0.8337(19) 0.675(3) 0.297(19) Uiso 0.50 1 d PD A 1
C17 C 0.0918(10) 0.8032(9) 0.6189(15) 0.304(10) Uiso 0.50 1 d PD A 1
O6A O 0.1058(11) 0.8648(10) 0.6075(13) 0.228(8) Uiso 0.50 1 d PD B 2
C14A C 0.1330(10) 0.8989(8) 0.6946(13) 0.149(7) Uiso 0.50 1 d PD B 2
C15A C 0.1593(13) 0.8639(14) 0.7345(14) 0.391(16) Uiso 0.50 1 d PD B 2
C16A C 0.1257(16) 0.8015(13) 0.703(2) 0.231(12) Uiso 0.50 1 d PD B 2
C17A C 0.0918(10) 0.8032(9) 0.6189(15) 0.304(10) Uiso 0.50 1 d PD B 2

loop_
_atom_site_aniso_label
_atom_site_aniso_U_11
_atom_site_aniso_U_22
_atom_site_aniso_U_33
_atom_site_aniso_U_23
_atom_site_aniso_U_13
_atom_site_aniso_U_12
O1 0.081(4) 0.189(6) 0.164(5) 0.016(5) 0.038(4) 0.046(4)
O2 0.144(5) 0.192(6) 0.094(4) -0.007(4) 0.035(4) 0.090(5)
O3 0.159(5) 0.091(4) 0.109(3) 0.016(3) 0.000(3) 0.076(4)
O4 0.225(7) 0.161(5) 0.083(3) -0.021(3) -0.055(4) 0.137(5)
Cl1 0.0829(10) 0.0850(10) 0.0722(9) 0.0224(7) 0.0160(7) 0.0427(8)
Cl2 0.0804(10) 0.0754(9) 0.0647(8) 0.0130(6) 0.0156(6) 0.0424(8)
Cl3 0.1030(13) 0.1454(17) 0.1295(15) 0.0112(12) 0.0091(10) 0.0954(13)
C1 0.078(5) 0.129(6) 0.099(5) 0.022(5) 0.018(4) 0.057(5)
C2 0.116(5) 0.104(5) 0.073(4) 0.005(4) -0.001(3) 0.079(5)
C3 0.049(3) 0.049(3) 0.100(7) 0.000 0.000 0.0247(15)
C4 0.059(3) 0.088(4) 0.076(4) 0.002(3) 0.008(3) 0.040(3)
C5 0.057(3) 0.060(3) 0.061(3) 0.006(2) 0.001(2) 0.027(2)
C6 0.048(3) 0.052(3) 0.054(3) 0.000(2) 0.001(2) 0.024(2)
C7 0.060(3) 0.056(3) 0.058(3) 0.000(2) 0.006(2) 0.030(2)
C8 0.071(3) 0.065(3) 0.069(3) -0.005(2) -0.007(3) 0.041(3)
C9 0.067(3) 0.084(4) 0.083(4) -0.001(3) 0.000(3) 0.051(3)
O5 0.391(17) 0.53(2) 0.194(9) 0.156(12) 0.167(10) 0.370(18)
C13 0.292(19) 0.43(3) 0.242(16) 0.211(19) 0.090(15) 0.26(2)
C12 0.196(15) 0.60(4) 0.208(15) 0.14(2) 0.070(12) 0.25(2)
C11 0.207(16) 0.43(3) 0.201(16) 0.050(16) 0.043(13) 0.190(19)
C10 0.51(4) 0.83(6) 0.230(18) 0.16(3) 0.14(2) 0.59(5)

loop_
_geom_bond_atom_site_label_1
_geom_bond_atom_site_label_2
_geom_bond_distance
_geom_bond_site_symmetry_2
_geom_bond_publ_flag
O1 C1 1.173(9) . ?
O2 H2O 0.87(2) . ?
O2 C1 1.270(10) . ?
O3 C2 1.185(8) . ?
O4 H4O 0.88(2) . ?
O4 C2 1.293(8) . ?
Cl1 C5 1.732(5) . ?
Cl2 C7 1.725(5) . ?
Cl3 C9 1.732(5) . ?
C1 C4 1.538(9) . ?
C2 C8 1.501(8) . ?
C3 C6 1.478(4) 2_675 ?
C3 C6 1.478(5) 3_465 ?
C3 C6 1.477(4) . ?
C4 C5 1.374(7) . ?
C4 C9 1.389(8) . ?
C5 C6 1.400(6) . ?
C6 C7 1.410(6) . ?
C7 C8 1.381(7) . ?
C8 C9 1.391(7) . ?
O5 C13 1.284(14) . ?
O5 C10 1.50(2) . ?
C13 C12 1.53(2) . ?
C12 C11 1.29(2) . ?
C11 C10 1.45(2) . ?
O6 C14 1.46(2) . ?
O6 C17 1.49(2) . ?
C14 C15 1.46(3) . ?
C16 C17 1.45(2) . ?
O6A C14A 1.527(19) . ?
